data_7228600
loop_
_publ_author_name
'Zhang, Fan'
'Baudron, St\'ephane'
'Hosseini, Mir Wais'

_publ_section_title
;
 Solvent and anion effects on the organization of a luminescent [2+2]
 BODIPY/Ag(I) metallamacrocycle in the crystalline state
;
_journal_name_full CrystEngComm
_journal_paper_doi 10.1039/C7CE00997F
_journal_year 2017
_chemical_formula_sum 'C38 H32 N4'
_chemical_formula_weight 544.67
_space_group_crystal_system monoclinic
_space_group_IT_number 14
_space_group_name_Hall '-P 2yn'
_space_group_name_H-M_alt 'P 1 21/n 1'
_symmetry_space_group_name_Hall '-P 2yn'
_symmetry_space_group_name_H-M 'P 1 21/n 1'
_atom_sites_solution_hydrogens geom
_audit_creation_method SHELXL-2016/6
_audit_update_record
;
2017-04-12 deposited with the CCDC.
2017-06-28 downloaded from the CCDC.
;
_cell_angle_alpha 90
_cell_angle_beta 99.355(5)
_cell_angle_gamma 90
_cell_formula_units_Z 4
_cell_length_a 9.9301(8)
_cell_length_b 23.0445(19)
_cell_length_c 13.4889(11)
_cell_measurement_reflns_used 4004
_cell_measurement_temperature 173(2)
_cell_measurement_theta_max 20.74
_cell_measurement_theta_min 2.73
_cell_volume 3045.7(4)
_computing_cell_refinement 'Bruker SAINT'
_computing_data_collection 'Bruker APEX2'
_computing_data_reduction 'Bruker SAINT'
_computing_molecular_graphics 'Bruker SHELXTL'
_computing_publication_material 'Bruker SHELXTL'
_computing_structure_refinement 'SHELXL-2014 (Sheldrick 2014)'
_computing_structure_solution 'SHELXS-97 (Sheldrick 2008)'
_diffrn_ambient_temperature 173(2)
_diffrn_measured_fraction_theta_full 0.972
_diffrn_measured_fraction_theta_max 0.924
_diffrn_measurement_device_type 'Bruker APEX-II CCD'
_diffrn_measurement_method '\f and \w scans'
_diffrn_radiation_type MoK\a
_diffrn_radiation_wavelength 0.71073
_diffrn_reflns_av_R_equivalents 0.1358
_diffrn_reflns_av_unetI/netI 0.1073
_diffrn_reflns_Laue_measured_fraction_full 0.972
_diffrn_reflns_Laue_measured_fraction_max 0.924
_diffrn_reflns_limit_h_max 14
_diffrn_reflns_limit_h_min -14
_diffrn_reflns_limit_k_max 32
_diffrn_reflns_limit_k_min -32
_diffrn_reflns_limit_l_max 19
_diffrn_reflns_limit_l_min -18
_diffrn_reflns_number 81015
_diffrn_reflns_point_group_measured_fraction_full 0.972
_diffrn_reflns_point_group_measured_fraction_max 0.924
_diffrn_reflns_theta_full 25.242
_diffrn_reflns_theta_max 30.224
_diffrn_reflns_theta_min 2.259
_exptl_absorpt_coefficient_mu 0.070
_exptl_absorpt_correction_T_max 0.995
_exptl_absorpt_correction_T_min 0.991
_exptl_absorpt_correction_type multi-scan
_exptl_absorpt_process_details sadabs
_exptl_crystal_colour dark-purple
_exptl_crystal_density_diffrn 1.188
_exptl_crystal_density_meas ?
_exptl_crystal_description rod
_exptl_crystal_F_000 1152
_exptl_crystal_size_max 0.120
_exptl_crystal_size_mid 0.050
_exptl_crystal_size_min 0.050
_refine_diff_density_max 0.267
_refine_diff_density_min -0.245
_refine_diff_density_rms 0.052
_refine_ls_extinction_method none
_refine_ls_goodness_of_fit_ref 0.999
_refine_ls_hydrogen_treatment constr
_refine_ls_matrix_type full
_refine_ls_number_parameters 384
_refine_ls_number_reflns 8377
_refine_ls_number_restraints 0
_refine_ls_restrained_S_all 0.999
_refine_ls_R_factor_all 0.1698
_refine_ls_R_factor_gt 0.0657
_refine_ls_shift/su_max 0.002
_refine_ls_shift/su_mean 0.000
_refine_ls_structure_factor_coef Fsqd
_refine_ls_weighting_details 'w=1/[\s^2^(Fo^2^)+(0.0645P)^2^+1.2719P] where P=(Fo^2^+2Fc^2^)/3'
_refine_ls_weighting_scheme calc
_refine_ls_wR_factor_gt 0.1454
_refine_ls_wR_factor_ref 0.1871
_reflns_Friedel_coverage 0.000
_reflns_number_gt 3835
_reflns_number_total 8377
_reflns_threshold_expression 'I > 2\s(I)'
_cod_data_source_file c7ce00997f2.cif
_cod_data_source_block compound3
_cod_depositor_comments
;
The following automatic conversions were performed:

'_exptl_crystal_density_meas' value 'not measured' was changed to '?'
- the value is perceived as not measured.

Automatic conversion script
Id: cif_fix_values 4973 2017-02-22 13:04:09Z antanas 
;
_cod_database_code 7228600
_shelx_shelxl_version_number 2016/6
_shelx_space_group_comment
;
The symmetry employed for this shelxl refinement is uniquely defined
by the following loop, which should always be used as a source of
symmetry information in preference to the above space-group names.
They are only intended as comments.
;
_shelx_estimated_absorpt_t_min 0.992
_shelx_estimated_absorpt_t_max 0.996

loop_
_space_group_symop_operation_xyz
'x, y, z'
'-x+1/2, y+1/2, -z+1/2'
'-x, -y, -z'
'x-1/2, -y-1/2, z-1/2'

loop_
_atom_site_label
_atom_site_type_symbol
_atom_site_fract_x
_atom_site_fract_y
_atom_site_fract_z
_atom_site_U_iso_or_equiv
_atom_site_adp_type
_atom_site_occupancy
_atom_site_site_symmetry_order
_atom_site_calc_flag
_atom_site_refinement_flags_posn
_atom_site_refinement_flags_adp
C1 C 0.2359(2) 0.09609(10) 0.87360(18) 0.0386(6) Uani 1 1 d . .
C2 C 0.1349(3) 0.07123(11) 0.92290(19) 0.0422(6) Uani 1 1 d . .
H2 H 0.147614 0.058872 0.990974 0.051 Uiso 1 1 calc R U
C3 C 0.0158(3) 0.06792(10) 0.85635(18) 0.0374(6) Uani 1 1 d . .
C4 C 0.0446(2) 0.09220(10) 0.76365(17) 0.0336(5) Uani 1 1 d . .
C5 C -0.0395(2) 0.09997(9) 0.67082(17) 0.0308(5) Uani 1 1 d . .
C6 C 0.0050(2) 0.12517(9) 0.58753(17) 0.0308(5) Uani 1 1 d . .
C7 C -0.0633(2) 0.13325(10) 0.48654(17) 0.0311(5) Uani 1 1 d . .
C8 C 0.0293(2) 0.15885(10) 0.43541(17) 0.0329(5) Uani 1 1 d . .
H8 H 0.012877 0.170038 0.366721 0.039 Uiso 1 1 calc R U
C9 C 0.1535(2) 0.16578(9) 0.50224(17) 0.0323(5) Uani 1 1 d . .
C10 C -0.1147(3) 0.04220(12) 0.87863(19) 0.0490(7) Uani 1 1 d . .
H10A H -0.131942 0.005209 0.842992 0.073 Uiso 1 1 calc R U
H10B H -0.190249 0.068976 0.856359 0.073 Uiso 1 1 calc R U
H10C H -0.107225 0.035616 0.951092 0.073 Uiso 1 1 calc R U
C11 C -0.2031(2) 0.11321(11) 0.44025(19) 0.0420(6) Uani 1 1 d . .
H11A H -0.221437 0.124909 0.369488 0.063 Uiso 1 1 calc R U
H11B H -0.271193 0.130777 0.476090 0.063 Uiso 1 1 calc R U
H11C H -0.208164 0.070851 0.444926 0.063 Uiso 1 1 calc R U
C12 C 0.3775(2) 0.10784(11) 0.90954(18) 0.0407(6) Uani 1 1 d . .
H12 H 0.426224 0.128504 0.865732 0.049 Uiso 1 1 calc R U
C13 C 0.4466(3) 0.09249(12) 0.99829(19) 0.0474(7) Uani 1 1 d . .
H13 H 0.398272 0.071818 1.042306 0.057 Uiso 1 1 calc R U
C14 C 0.5899(3) 0.10462(11) 1.03379(18) 0.0439(6) Uani 1 1 d . .
C15 C 0.6608(3) 0.14767(12) 0.9913(2) 0.0482(7) Uani 1 1 d . .
H15 H 0.614226 0.170514 0.937824 0.058 Uiso 1 1 calc R U
C16 C 0.7963(3) 0.15763(13) 1.0252(2) 0.0527(7) Uani 1 1 d . .
H16 H 0.843167 0.186939 0.994883 0.063 Uiso 1 1 calc R U
C17 C 0.8654(3) 0.12487(13) 1.1040(2) 0.0509(7) Uani 1 1 d . .
C18 C 0.7962(3) 0.08253(14) 1.1483(2) 0.0592(8) Uani 1 1 d . .
H18 H 0.842437 0.060240 1.202639 0.071 Uiso 1 1 calc R U
C19 C 0.6602(3) 0.07288(13) 1.1134(2) 0.0560(8) Uani 1 1 d . .
H19 H 0.613251 0.043851 1.144303 0.067 Uiso 1 1 calc R U
C20 C 1.0083(3) 0.13493(15) 1.1374(2) 0.0622(8) Uani 1 1 d . .
C21 C 0.2841(2) 0.18557(10) 0.48236(18) 0.0346(5) Uani 1 1 d . .
H21 H 0.352474 0.194688 0.537991 0.042 Uiso 1 1 calc R U
C22 C 0.3143(2) 0.19179(10) 0.39038(18) 0.0366(6) Uani 1 1 d . .
H22 H 0.242891 0.183741 0.336192 0.044 Uiso 1 1 calc R U
C23 C 0.4446(2) 0.20958(10) 0.36338(18) 0.0351(5) Uani 1 1 d . .
C24 C 0.4661(3) 0.20136(11) 0.26474(19) 0.0424(6) Uani 1 1 d . .
H24 H 0.396438 0.184001 0.217445 0.051 Uiso 1 1 calc R U
C25 C 0.5861(3) 0.21787(11) 0.2346(2) 0.0443(6) Uani 1 1 d . .
H25 H 0.598985 0.211894 0.167091 0.053 Uiso 1 1 calc R U
C26 C 0.6876(2) 0.24314(10) 0.3027(2) 0.0396(6) Uani 1 1 d . .
C27 C 0.6690(3) 0.25248(11) 0.4016(2) 0.0427(6) Uani 1 1 d . .
H27 H 0.738633 0.270410 0.448144 0.051 Uiso 1 1 calc R U
C28 C 0.5483(2) 0.23545(11) 0.43130(19) 0.0394(6) Uani 1 1 d . .
H28 H 0.535755 0.241409 0.498883 0.047 Uiso 1 1 calc R U
C29 C 0.8136(3) 0.25919(11) 0.2704(2) 0.0458(7) Uani 1 1 d . .
C30 C -0.1844(2) 0.08023(10) 0.66082(16) 0.0308(5) Uani 1 1 d . .
C31 C -0.2186(2) 0.02288(10) 0.63673(17) 0.0351(5) Uani 1 1 d . .
C32 C -0.3536(2) 0.00559(11) 0.63217(18) 0.0403(6) Uani 1 1 d . .
H32 H -0.376902 -0.033752 0.616858 0.048 Uiso 1 1 calc R U
C33 C -0.4551(2) 0.04356(11) 0.64912(18) 0.0405(6) Uani 1 1 d . .
C34 C -0.4182(2) 0.10079(11) 0.67151(18) 0.0386(6) Uani 1 1 d . .
H34 H -0.486604 0.127733 0.682631 0.046 Uiso 1 1 calc R U
C35 C -0.2848(2) 0.11977(10) 0.67811(17) 0.0349(5) Uani 1 1 d . .
C36 C -0.1131(3) -0.02058(11) 0.6174(2) 0.0483(7) Uani 1 1 d . .
H36A H -0.137877 -0.059073 0.639506 0.072 Uiso 1 1 calc R U
H36B H -0.023807 -0.009378 0.654651 0.072 Uiso 1 1 calc R U
H36C H -0.108714 -0.021645 0.545331 0.072 Uiso 1 1 calc R U
C37 C -0.6003(3) 0.02384(14) 0.6429(2) 0.0595(8) Uani 1 1 d . .
H37A H -0.657820 0.044163 0.587770 0.089 Uiso 1 1 calc R U
H37B H -0.632258 0.032547 0.706315 0.089 Uiso 1 1 calc R U
H37C H -0.605724 -0.018074 0.630590 0.089 Uiso 1 1 calc R U
C38 C -0.2493(3) 0.18179(11) 0.7041(2) 0.0478(7) Uani 1 1 d . .
H38A H -0.331100 0.202444 0.716679 0.072 Uiso 1 1 calc R U
H38B H -0.213928 0.200244 0.648131 0.072 Uiso 1 1 calc R U
H38C H -0.179589 0.183196 0.764514 0.072 Uiso 1 1 calc R U
N1 N 0.18089(19) 0.10877(9) 0.77842(14) 0.0365(5) Uani 1 1 d . .
N2 N 0.13694(19) 0.14646(8) 0.59209(14) 0.0333(5) Uani 1 1 d . .
H2A H 0.199741 0.147026 0.646238 0.040 Uiso 1 1 calc R U
N3 N 1.1224(3) 0.14249(15) 1.1632(2) 0.0861(10) Uani 1 1 d . .
N4 N 0.9136(2) 0.27083(11) 0.2439(2) 0.0608(7) Uani 1 1 d . .

loop_
_atom_site_aniso_label
_atom_site_aniso_U_11
_atom_site_aniso_U_22
_atom_site_aniso_U_33
_atom_site_aniso_U_23
_atom_site_aniso_U_13
_atom_site_aniso_U_12
C1 0.0410(14) 0.0403(14) 0.0348(13) 0.0006(10) 0.0067(12) 0.0000(11)
C2 0.0494(16) 0.0460(15) 0.0323(13) 0.0070(11) 0.0099(12) -0.0026(12)
C3 0.0421(15) 0.0363(13) 0.0367(13) 0.0024(10) 0.0148(12) -0.0025(11)
C4 0.0315(13) 0.0355(13) 0.0356(13) -0.0006(10) 0.0109(11) -0.0006(10)
C5 0.0290(12) 0.0293(11) 0.0361(13) -0.0009(9) 0.0117(10) 0.0011(9)
C6 0.0286(12) 0.0310(12) 0.0343(13) 0.0008(9) 0.0097(10) 0.0011(9)
C7 0.0271(12) 0.0315(12) 0.0355(13) 0.0000(9) 0.0079(10) 0.0027(9)
C8 0.0330(13) 0.0349(12) 0.0311(12) 0.0024(10) 0.0060(10) 0.0017(10)
C9 0.0308(13) 0.0321(12) 0.0358(13) 0.0011(10) 0.0105(11) 0.0001(9)
C10 0.0523(17) 0.0582(17) 0.0399(15) 0.0064(12) 0.0180(13) -0.0086(13)
C11 0.0356(14) 0.0461(15) 0.0424(14) 0.0044(11) 0.0011(11) -0.0025(11)
C12 0.0408(14) 0.0474(15) 0.0336(13) 0.0008(11) 0.0057(11) -0.0014(12)
C13 0.0503(17) 0.0552(17) 0.0353(14) 0.0066(12) 0.0030(13) -0.0072(13)
C14 0.0447(15) 0.0481(15) 0.0364(14) 0.0003(11) -0.0005(12) -0.0023(12)
C15 0.0510(17) 0.0468(16) 0.0428(15) 0.0056(12) -0.0039(13) -0.0032(13)
C16 0.0492(17) 0.0543(17) 0.0520(17) 0.0007(13) 0.0007(14) -0.0070(13)
C17 0.0469(17) 0.0621(18) 0.0408(15) -0.0114(13) -0.0016(13) 0.0034(14)
C18 0.059(2) 0.074(2) 0.0390(15) 0.0017(14) -0.0098(14) 0.0054(16)
C19 0.0583(19) 0.0647(19) 0.0410(15) 0.0106(13) -0.0040(14) -0.0041(15)
C20 0.056(2) 0.080(2) 0.0466(17) -0.0199(15) -0.0038(15) 0.0006(16)
C21 0.0315(13) 0.0360(13) 0.0371(14) 0.0021(10) 0.0077(11) -0.0005(10)
C22 0.0316(13) 0.0414(14) 0.0372(14) 0.0029(10) 0.0062(11) -0.0012(10)
C23 0.0304(13) 0.0393(13) 0.0376(14) 0.0053(10) 0.0114(11) 0.0009(10)
C24 0.0394(15) 0.0494(16) 0.0397(14) -0.0023(11) 0.0105(12) -0.0055(12)
C25 0.0426(16) 0.0518(16) 0.0424(15) 0.0019(12) 0.0183(13) -0.0017(12)
C26 0.0335(14) 0.0355(13) 0.0532(16) 0.0095(11) 0.0172(13) 0.0008(10)
C27 0.0352(14) 0.0458(15) 0.0477(16) 0.0006(12) 0.0086(12) -0.0063(11)
C28 0.0357(14) 0.0453(14) 0.0386(14) -0.0004(11) 0.0106(12) -0.0021(11)
C29 0.0404(16) 0.0431(15) 0.0564(17) 0.0096(12) 0.0154(14) -0.0010(12)
C30 0.0291(12) 0.0332(12) 0.0324(12) 0.0005(9) 0.0120(10) -0.0017(9)
C31 0.0374(14) 0.0321(12) 0.0377(13) -0.0009(10) 0.0117(11) 0.0004(10)
C32 0.0427(15) 0.0358(13) 0.0447(15) -0.0061(11) 0.0136(12) -0.0082(11)
C33 0.0331(14) 0.0507(15) 0.0404(14) -0.0047(12) 0.0136(12) -0.0076(11)
C34 0.0322(13) 0.0408(14) 0.0448(15) -0.0046(11) 0.0128(12) 0.0021(11)
C35 0.0324(13) 0.0358(13) 0.0389(13) -0.0032(10) 0.0124(11) -0.0005(10)
C36 0.0484(16) 0.0368(14) 0.0627(18) -0.0047(12) 0.0180(14) 0.0051(12)
C37 0.0390(16) 0.074(2) 0.068(2) -0.0140(16) 0.0158(15) -0.0158(14)
C38 0.0451(16) 0.0341(13) 0.0670(18) -0.0095(12) 0.0177(14) 0.0011(12)
N1 0.0336(11) 0.0437(12) 0.0322(11) 0.0019(9) 0.0053(9) 0.0011(9)
N2 0.0290(11) 0.0410(11) 0.0304(10) 0.0024(8) 0.0057(9) -0.0028(8)
N3 0.0533(18) 0.131(3) 0.0685(19) -0.0294(18) -0.0075(15) -0.0024(17)
N4 0.0449(15) 0.0614(16) 0.0813(19) 0.0157(13) 0.0258(14) -0.0010(12)

loop_
_atom_type_symbol
_atom_type_description
_atom_type_scat_dispersion_real
_atom_type_scat_dispersion_imag
_atom_type_scat_source
C C 0.0033 0.0016 'International Tables Vol C Tables 4.2.6.8 and 6.1.1.4'
H H 0.0000 0.0000 'International Tables Vol C Tables 4.2.6.8 and 6.1.1.4'
N N 0.0061 0.0033 'International Tables Vol C Tables 4.2.6.8 and 6.1.1.4'

loop_
_geom_angle_atom_site_label_1
_geom_angle_atom_site_label_2
_geom_angle_atom_site_label_3
_geom_angle
N1 C1 C2 109.2(2)
N1 C1 C12 120.3(2)
C2 C1 C12 130.5(2)
C3 C2 C1 108.6(2)
C3 C2 H2 125.7
C1 C2 H2 125.7
C2 C3 C4 106.0(2)
C2 C3 C10 125.1(2)
C4 C3 C10 128.9(2)
N1 C4 C5 121.3(2)
N1 C4 C3 108.0(2)
C5 C4 C3 130.7(2)
C6 C5 C4 123.4(2)
C6 C5 C30 118.7(2)
C4 C5 C30 117.90(19)
N2 C6 C5 122.0(2)
N2 C6 C7 107.07(18)
C5 C6 C7 130.9(2)
C8 C7 C6 106.4(2)
C8 C7 C11 125.1(2)
C6 C7 C11 128.3(2)
C7 C8 C9 108.4(2)
C7 C8 H8 125.8
C9 C8 H8 125.8
N2 C9 C8 108.68(19)
N2 C9 C21 121.7(2)
C8 C9 C21 129.5(2)
C3 C10 H10A 109.5
C3 C10 H10B 109.5
H10A C10 H10B 109.5
C3 C10 H10C 109.5
H10A C10 H10C 109.5
H10B C10 H10C 109.5
C7 C11 H11A 109.5
C7 C11 H11B 109.5
H11A C11 H11B 109.5
C7 C11 H11C 109.5
H11A C11 H11C 109.5
H11B C11 H11C 109.5
C13 C12 C1 126.0(2)
C13 C12 H12 117.0
C1 C12 H12 117.0
C12 C13 C14 125.5(2)
C12 C13 H13 117.2
C14 C13 H13 117.2
C19 C14 C15 117.9(2)
C19 C14 C13 119.7(2)
C15 C14 C13 122.3(2)
C16 C15 C14 121.1(3)
C16 C15 H15 119.4
C14 C15 H15 119.4
C15 C16 C17 120.1(3)
C15 C16 H16 120.0
C17 C16 H16 120.0
C18 C17 C16 119.6(3)
C18 C17 C20 120.9(3)
C16 C17 C20 119.5(3)
C19 C18 C17 119.7(3)
C19 C18 H18 120.1
C17 C18 H18 120.1
C18 C19 C14 121.5(3)
C18 C19 H19 119.3
C14 C19 H19 119.3
N3 C20 C17 179.2(4)
C22 C21 C9 123.6(2)
C22 C21 H21 118.2
C9 C21 H21 118.2
C21 C22 C23 127.3(2)
C21 C22 H22 116.3
C23 C22 H22 116.3
C24 C23 C28 118.2(2)
C24 C23 C22 118.7(2)
C28 C23 C22 123.1(2)
C25 C24 C23 121.3(2)
C25 C24 H24 119.3
C23 C24 H24 119.3
C24 C25 C26 119.7(2)
C24 C25 H25 120.2
C26 C25 H25 120.2
C25 C26 C27 120.5(2)
C25 C26 C29 119.0(2)
C27 C26 C29 120.5(2)
C28 C27 C26 119.4(2)
C28 C27 H27 120.3
C26 C27 H27 120.3
C27 C28 C23 120.9(2)
C27 C28 H28 119.6
C23 C28 H28 119.6
N4 C29 C26 178.6(3)
C31 C30 C35 120.4(2)
C31 C30 C5 120.4(2)
C35 C30 C5 119.3(2)
C30 C31 C32 118.7(2)
C30 C31 C36 121.6(2)
C32 C31 C36 119.7(2)
C33 C32 C31 122.4(2)
C33 C32 H32 118.8
C31 C32 H32 118.8
C32 C33 C34 117.6(2)
C32 C33 C37 121.3(2)
C34 C33 C37 121.1(2)
C35 C34 C33 122.0(2)
C35 C34 H34 119.0
C33 C34 H34 119.0
C34 C35 C30 119.0(2)
C34 C35 C38 120.1(2)
C30 C35 C38 120.9(2)
C31 C36 H36A 109.5
C31 C36 H36B 109.5
H36A C36 H36B 109.5
C31 C36 H36C 109.5
H36A C36 H36C 109.5
H36B C36 H36C 109.5
C33 C37 H37A 109.5
C33 C37 H37B 109.5
H37A C37 H37B 109.5
C33 C37 H37C 109.5
H37A C37 H37C 109.5
H37B C37 H37C 109.5
C35 C38 H38A 109.5
C35 C38 H38B 109.5
H38A C38 H38B 109.5
C35 C38 H38C 109.5
H38A C38 H38C 109.5
H38B C38 H38C 109.5
C1 N1 C4 108.22(19)
C9 N2 C6 109.49(19)
C9 N2 H2A 125.3
C6 N2 H2A 125.3

loop_
_geom_bond_atom_site_label_1
_geom_bond_atom_site_label_2
_geom_bond_distance
C1 N1 1.343(3)
C1 C2 1.412(3)
C1 C12 1.437(3)
C2 C3 1.366(3)
C2 H2 0.9500
C3 C4 1.440(3)
C3 C10 1.499(3)
C4 N1 1.389(3)
C4 C5 1.399(3)
C5 C6 1.399(3)
C5 C30 1.494(3)
C6 N2 1.391(3)
C6 C7 1.432(3)
C7 C8 1.370(3)
C7 C11 1.500(3)
C8 C9 1.413(3)
C8 H8 0.9500
C9 N2 1.326(3)
C9 C21 1.441(3)
C10 H10A 0.9800
C10 H10B 0.9800
C10 H10C 0.9800
C11 H11A 0.9800
C11 H11B 0.9800
C11 H11C 0.9800
C12 C13 1.327(3)
C12 H12 0.9500
C13 C14 1.453(4)
C13 H13 0.9500
C14 C19 1.390(4)
C14 C15 1.392(4)
C15 C16 1.368(4)
C15 H15 0.9500
C16 C17 1.391(4)
C16 H16 0.9500
C17 C18 1.384(4)
C17 C20 1.436(4)
C18 C19 1.374(4)
C18 H18 0.9500
C19 H19 0.9500
C20 N3 1.144(4)
C21 C22 1.330(3)
C21 H21 0.9500
C22 C23 1.459(3)
C22 H22 0.9500
C23 C24 1.394(3)
C23 C28 1.396(3)
C24 C25 1.373(3)
C24 H24 0.9500
C25 C26 1.378(4)
C25 H25 0.9500
C26 C27 1.392(4)
C26 C29 1.439(4)
C27 C28 1.381(3)
C27 H27 0.9500
C28 H28 0.9500
C29 N4 1.140(3)
C30 C31 1.390(3)
C30 C35 1.397(3)
C31 C32 1.390(3)
C31 C36 1.503(3)
C32 C33 1.382(3)
C32 H32 0.9500
C33 C34 1.389(3)
C33 C37 1.501(3)
C34 C35 1.384(3)
C34 H34 0.9500
C35 C38 1.500(3)
C36 H36A 0.9800
C36 H36B 0.9800
C36 H36C 0.9800
C37 H37A 0.9800
C37 H37B 0.9800
C37 H37C 0.9800
C38 H38A 0.9800
C38 H38B 0.9800
C38 H38C 0.9800
N2 H2A 0.8800
